data_7236555
loop_
_publ_author_name
'Gong, Le Le'
'Yao, Wan Ting'
'Liu, Zhi Qiang'
'Zheng, An Min'
'Li, Jian Qiang'
'Feng, Xue Feng'
'Ma, Lu Fang'
'Yan, Chang Sheng'
'Luo, Ming Biao'
'Luo, Feng'

_publ_section_title
;
 Photoswitching storage of guest molecules in metal--organic framework for
 photoswitchable catalysis: exceptional product, ultrahigh photocontrol,
 and photomodulated size selectivity
;
_journal_issue 17
_journal_name_full 'Journal of Materials Chemistry A'
_journal_page_first 7961
_journal_paper_doi 10.1039/C7TA01388D
_journal_volume 5
_journal_year 2017
_chemical_formula_sum 'C12 H10 Br N O2'
_chemical_formula_weight 280.12
_space_group_IT_number 14
_space_group_name_Hall '-P 2ybc'
_space_group_name_H-M_alt 'P 1 21/c 1'
_symmetry_cell_setting monoclinic
_symmetry_space_group_name_H-M 'P 1 21/c 1'
_atom_sites_solution_hydrogens geom
_atom_sites_solution_primary direct
_atom_sites_solution_secondary difmap
_audit_creation_method SHELXL-97
_audit_update_record
;
2016-10-18 deposited with the CCDC.
2017-03-25 downloaded from the CCDC.
;
_cell_angle_alpha 90.00
_cell_angle_beta 124.97(7)
_cell_angle_gamma 90.00
_cell_formula_units_Z 4
_cell_length_a 15.601(14)
_cell_length_b 5.347(6)
_cell_length_c 17.88(2)
_cell_measurement_reflns_used 1077
_cell_measurement_temperature 296(2)
_cell_measurement_theta_max 21.03
_cell_measurement_theta_min 3.19
_cell_volume 1222(2)
_computing_cell_refinement 'Bruker SMART'
_computing_data_collection 'Bruker SMART'
_computing_data_reduction 'Bruker SAINT'
_computing_molecular_graphics 'Bruker SHELXTL'
_computing_publication_material 'Bruker SHELXTL'
_computing_structure_refinement 'SHELXL-97 (Sheldrick, 1997)'
_computing_structure_solution 'SHELXS-97 (Sheldrick, 1990)'
_diffrn_ambient_temperature 296(2)
_diffrn_measured_fraction_theta_full 0.868
_diffrn_measured_fraction_theta_max 0.868
_diffrn_measurement_device_type 'CCD area detector'
_diffrn_measurement_method 'phi and omega scans'
_diffrn_radiation_monochromator graphite
_diffrn_radiation_source 'fine-focus sealed tube'
_diffrn_radiation_type MoK\a
_diffrn_radiation_wavelength 0.71073
_diffrn_reflns_av_R_equivalents 0.0894
_diffrn_reflns_av_sigmaI/netI 0.1148
_diffrn_reflns_limit_h_max 14
_diffrn_reflns_limit_h_min -18
_diffrn_reflns_limit_k_max 6
_diffrn_reflns_limit_k_min -6
_diffrn_reflns_limit_l_max 20
_diffrn_reflns_limit_l_min -14
_diffrn_reflns_number 4165
_diffrn_reflns_theta_full 25.00
_diffrn_reflns_theta_max 25.00
_diffrn_reflns_theta_min 1.59
_exptl_absorpt_coefficient_mu 3.348
_exptl_absorpt_correction_T_max 0.6336
_exptl_absorpt_correction_T_min 0.5541
_exptl_absorpt_correction_type multi-scan
_exptl_crystal_colour Yellow
_exptl_crystal_density_diffrn 1.522
_exptl_crystal_density_method 'not measured'
_exptl_crystal_description Block
_exptl_crystal_F_000 560
_exptl_crystal_size_max 0.20
_exptl_crystal_size_mid 0.20
_exptl_crystal_size_min 0.15
_refine_diff_density_max 0.669
_refine_diff_density_min -0.482
_refine_diff_density_rms 0.122
_refine_ls_extinction_method none
_refine_ls_goodness_of_fit_ref 0.845
_refine_ls_hydrogen_treatment refU
_refine_ls_matrix_type full
_refine_ls_number_parameters 146
_refine_ls_number_reflns 1881
_refine_ls_number_restraints 0
_refine_ls_restrained_S_all 0.845
_refine_ls_R_factor_all 0.1624
_refine_ls_R_factor_gt 0.0763
_refine_ls_shift/su_max 0.000
_refine_ls_shift/su_mean 0.000
_refine_ls_structure_factor_coef Fsqd
_refine_ls_weighting_details 'calc w=1/[\s^2^(Fo^2^)+(0.1199P)^2^+0.0000P] where P=(Fo^2^+2Fc^2^)/3'
_refine_ls_weighting_scheme calc
_refine_ls_wR_factor_gt 0.1872
_refine_ls_wR_factor_ref 0.2275
_reflns_number_gt 685
_reflns_number_total 1881
_reflns_threshold_expression >2sigma(I)
_cod_data_source_file c7ta01388d2.cif
_cod_data_source_block 11
_cod_depositor_comments
;
The following automatic conversions were performed:

data item '_exptl_absorpt_correction_type' value 'Multi-scan' was
changed to 'multi-scan' in accordance with the
/home/saulius/struct/COD-crude-data/automatic-downloads/DataCite-retrospective/RSC/depositions/lib/dictionaries/cif_core.dic
dictionary named 'cif_core.dic' version 2.4.2 last updated on
2011-04-26.

data item '_refine_ls_hydrogen_treatment' value 'refu' was changed to
'refU' in accordance with the
/home/saulius/struct/COD-crude-data/automatic-downloads/DataCite-retrospective/RSC/depositions/lib/dictionaries/cif_core.dic
dictionary named 'cif_core.dic' version 2.4.2 last updated on
2011-04-26.

data item '_symmetry_cell_setting' value 'Monoclinic' was changed to
'monoclinic' in accordance with the
/home/saulius/struct/COD-crude-data/automatic-downloads/DataCite-retrospective/RSC/depositions/lib/dictionaries/cif_core.dic
dictionary named 'cif_core.dic' version 2.4.2 last updated on
2011-04-26.

Automatic conversion script
Id: cif_fix_values 6909 2019-04-08 15:41:33Z antanas 
;
_cod_original_sg_symbol_H-M P2(1)/c
_cod_database_code 7236555

loop_
_symmetry_equiv_pos_as_xyz
'x, y, z'
'-x, y+1/2, -z+1/2'
'-x, -y, -z'
'x, -y-1/2, z-1/2'

loop_
_atom_site_label
_atom_site_type_symbol
_atom_site_fract_x
_atom_site_fract_y
_atom_site_fract_z
_atom_site_U_iso_or_equiv
_atom_site_adp_type
_atom_site_occupancy
_atom_site_symmetry_multiplicity
_atom_site_calc_flag
_atom_site_refinement_flags
Br3 Br 0.05659(10) 1.48276(18) 0.18186(11) 0.1098(6) Uani 1 1 d .
C1 C 0.8588(12) 0.523(2) 0.4717(13) 0.145(6) Uani 1 1 d .
H1A H 0.8128 0.4910 0.4073 0.217 Uiso 1 1 calc R
H1B H 0.9119 0.3960 0.5000 0.217 Uiso 1 1 calc R
H1C H 0.8909 0.6836 0.4817 0.217 Uiso 1 1 calc R
C2 C 0.7995(9) 0.5188(17) 0.5110(9) 0.095(3) Uani 1 1 d .
H2A H 0.7699 0.3542 0.5047 0.114 Uiso 1 1 calc R
H2B H 0.8440 0.5612 0.5754 0.114 Uiso 1 1 calc R
C3 C 0.5748(8) 1.0431(14) 0.3552(7) 0.069(2) Uani 1 1 d .
C4 C 0.5523(7) 0.8678(13) 0.4041(6) 0.064(2) Uani 1 1 d .
C5 C 0.6317(7) 0.6735(15) 0.4595(6) 0.074(2) Uani 1 1 d .
C6 C 0.4621(7) 0.8662(14) 0.3964(6) 0.066(2) Uani 1 1 d .
H6 H 0.4585 0.7414 0.4307 0.080 Uiso 1 1 calc R
C7 C 0.3669(8) 1.0218(13) 0.3447(7) 0.068(2) Uani 1 1 d .
C8 C 0.3573(7) 1.2318(15) 0.2942(6) 0.077(2) Uani 1 1 d .
H8 H 0.4133 1.2789 0.2922 0.093 Uiso 1 1 calc R
C9 C 0.2655(8) 1.3728(16) 0.2466(7) 0.080(3) Uani 1 1 d .
H9 H 0.2609 1.5159 0.2149 0.096 Uiso 1 1 calc R
C10 C 0.1820(7) 1.2960(16) 0.2473(7) 0.080(3) Uani 1 1 d .
C11 C 0.1891(9) 1.0913(17) 0.2979(8) 0.086(3) Uani 1 1 d .
H11 H 0.1329 1.0438 0.2997 0.103 Uiso 1 1 calc R
C12 C 0.2833(8) 0.9576(15) 0.3465(7) 0.077(3) Uani 1 1 d .
H12 H 0.2892 0.8204 0.3811 0.092 Uiso 1 1 calc R
N1 N 0.5970(6) 1.1836(13) 0.3217(6) 0.088(2) Uani 1 1 d .
O1 O 0.6210(6) 0.5097(10) 0.5010(5) 0.087(2) Uani 1 1 d .
O2 O 0.7178(5) 0.7017(10) 0.4615(4) 0.0812(17) Uani 1 1 d .

loop_
_atom_site_aniso_label
_atom_site_aniso_U_11
_atom_site_aniso_U_22
_atom_site_aniso_U_33
_atom_site_aniso_U_23
_atom_site_aniso_U_13
_atom_site_aniso_U_12
Br3 0.0907(9) 0.1016(9) 0.1350(13) -0.0011(7) 0.0634(9) 0.0119(5)
C1 0.129(12) 0.181(13) 0.179(17) 0.072(10) 0.120(13) 0.070(9)
C2 0.089(8) 0.090(6) 0.104(10) 0.024(6) 0.054(8) 0.025(5)
C3 0.097(7) 0.057(4) 0.081(7) -0.004(4) 0.066(6) 0.002(4)
C4 0.090(6) 0.053(4) 0.065(6) 0.000(4) 0.054(5) 0.002(4)
C5 0.096(7) 0.068(5) 0.076(7) -0.015(5) 0.060(6) -0.006(5)
C6 0.081(6) 0.059(5) 0.069(6) 0.000(5) 0.049(5) -0.001(4)
C7 0.092(7) 0.061(5) 0.073(7) -0.004(4) 0.061(6) -0.007(4)
C8 0.102(7) 0.073(5) 0.080(7) 0.005(5) 0.066(6) 0.000(5)
C9 0.102(8) 0.068(5) 0.086(7) 0.004(5) 0.063(6) 0.005(5)
C10 0.085(6) 0.086(6) 0.089(7) -0.019(5) 0.062(6) -0.011(5)
C11 0.105(8) 0.081(6) 0.104(9) -0.009(6) 0.078(7) -0.012(6)
C12 0.091(7) 0.074(6) 0.080(8) 0.000(5) 0.058(7) -0.007(5)
N1 0.116(6) 0.073(4) 0.108(7) 0.012(4) 0.084(6) 0.003(4)
O1 0.114(5) 0.074(4) 0.092(5) 0.024(3) 0.070(5) 0.014(3)
O2 0.088(4) 0.085(4) 0.086(5) 0.016(3) 0.059(4) 0.009(3)

loop_
_atom_type_symbol
_atom_type_description
_atom_type_scat_dispersion_real
_atom_type_scat_dispersion_imag
_atom_type_scat_source
C C 0.0033 0.0016 'International Tables Vol C Tables 4.2.6.8 and 6.1.1.4'
H H 0.0000 0.0000 'International Tables Vol C Tables 4.2.6.8 and 6.1.1.4'
O O 0.0106 0.0060 'International Tables Vol C Tables 4.2.6.8 and 6.1.1.4'
N N 0.0061 0.0033 'International Tables Vol C Tables 4.2.6.8 and 6.1.1.4'
Br Br -0.2901 2.4595 'International Tables Vol C Tables 4.2.6.8 and 6.1.1.4'

loop_
_geom_angle_atom_site_label_1
_geom_angle_atom_site_label_2
_geom_angle_atom_site_label_3
_geom_angle
C2 C1 H1A 109.5
C2 C1 H1B 109.5
H1A C1 H1B 109.5
C2 C1 H1C 109.5
H1A C1 H1C 109.5
H1B C1 H1C 109.5
O2 C2 C1 106.1(10)
O2 C2 H2A 110.5
C1 C2 H2A 110.5
O2 C2 H2B 110.5
C1 C2 H2B 110.5
H2A C2 H2B 108.7
N1 C3 C4 176.2(12)
C6 C4 C3 123.1(8)
C6 C4 C5 119.6(7)
C3 C4 C5 117.2(7)
O1 C5 O2 123.6(8)
O1 C5 C4 123.8(8)
O2 C5 C4 112.6(7)
C4 C6 C7 133.2(7)
C4 C6 H6 113.4
C7 C6 H6 113.4
C12 C7 C8 117.9(9)
C12 C7 C6 118.4(8)
C8 C7 C6 123.7(7)
C9 C8 C7 121.5(8)
C9 C8 H8 119.3
C7 C8 H8 119.3
C10 C9 C8 118.7(8)
C10 C9 H9 120.7
C8 C9 H9 120.7
C9 C10 C11 121.5(9)
C9 C10 Br3 119.2(7)
C11 C10 Br3 119.3(7)
C10 C11 C12 118.1(8)
C10 C11 H11 120.9
C12 C11 H11 120.9
C7 C12 C11 122.3(9)
C7 C12 H12 118.9
C11 C12 H12 118.9
C5 O2 C2 117.6(7)

loop_
_geom_bond_atom_site_label_1
_geom_bond_atom_site_label_2
_geom_bond_distance
Br3 C10 1.889(9)
C1 C2 1.447(17)
C1 H1A 0.9600
C1 H1B 0.9600
C1 H1C 0.9600
C2 O2 1.439(10)
C2 H2A 0.9700
C2 H2B 0.9700
C3 N1 1.133(9)
C3 C4 1.454(12)
C4 C6 1.333(10)
C4 C5 1.480(12)
C5 O1 1.220(10)
C5 O2 1.331(9)
C6 C7 1.477(12)
C6 H6 0.9300
C7 C12 1.366(13)
C7 C8 1.394(11)
C8 C9 1.395(12)
C8 H8 0.9300
C9 C10 1.373(10)
C9 H9 0.9300
C10 C11 1.383(13)
C11 C12 1.401(14)
C11 H11 0.9300
C12 H12 0.9300

loop_
_geom_torsion_atom_site_label_1
_geom_torsion_atom_site_label_2
_geom_torsion_atom_site_label_3
_geom_torsion_atom_site_label_4
_geom_torsion
N1 C3 C4 C6 124(13)
N1 C3 C4 C5 -60(13)
C6 C4 C5 O1 -1.2(12)
C3 C4 C5 O1 -177.2(9)
C6 C4 C5 O2 -179.2(7)
C3 C4 C5 O2 4.8(10)
C3 C4 C6 C7 -1.2(14)
C5 C4 C6 C7 -177.0(8)
C4 C6 C7 C12 175.1(9)
C4 C6 C7 C8 -5.2(14)
C12 C7 C8 C9 -0.2(13)
C6 C7 C8 C9 -179.9(8)
C7 C8 C9 C10 -2.3(13)
C8 C9 C10 C11 3.5(13)
C8 C9 C10 Br3 -179.2(6)
C9 C10 C11 C12 -2.1(13)
Br3 C10 C11 C12 -179.4(7)
C8 C7 C12 C11 1.6(14)
C6 C7 C12 C11 -178.7(8)
C10 C11 C12 C7 -0.5(14)
O1 C5 O2 C2 3.9(12)
C4 C5 O2 C2 -178.1(8)
C1 C2 O2 C5 155.6(10)
